data_1519013
loop_
_publ_author_name
'Cordier, S.'
'Simon, A.'

_publ_section_title
;
 The first chlorofluoride in niobium cluster chemistry structure of the
 double salt : NaxNb7F(21-y)Cly (X = 2; y = 8)
;
_journal_name_full 'Solid State Sciences'
_journal_page_first 199
_journal_page_last 209
_journal_volume 1
_journal_year 1999
_chemical_formula_sum 'Cl8 F13 Na2 Nb7'
_chemical_formula_weight 1226.92
_space_group_IT_number 221
_symmetry_cell_setting cubic
_symmetry_Int_Tables_number 221
_symmetry_space_group_name_Hall '-P 4 2 3'
_symmetry_space_group_name_H-M 'P m -3 m'
_cell_angle_alpha 90
_cell_angle_beta 90
_cell_angle_gamma 90
_cell_formula_units_Z 1
_cell_length_a 8.2005(9)
_cell_length_b 8.2005(9)
_cell_length_c 8.2005(9)
_cell_volume 551.47(10)
_diffrn_ambient_temperature 298
_diffrn_radiation_probe x-ray
_diffrn_radiation_type MoK\a
_diffrn_radiation_wavelength 0.71073
_exptl_absorpt_coefficient_mu 4.4745
_exptl_crystal_density_diffrn 3.694
_refine_ls_goodness_of_fit_ref 0.942
_refine_ls_number_parameters 21
_refine_ls_number_reflns 191
_refine_ls_R_factor_gt 0.033
_refine_ls_wR_factor_gt 0.041
_cod_data_source_file SSS-1999-1-199-209.cif
_cod_data_source_block Na2Nb7F13Cl8
_cod_original_cell_volume 551.47(18)
_cod_database_code 1519013

loop_
_symmetry_equiv_pos_site_id
_symmetry_equiv_pos_as_xyz
1 x,y,z
2 -y,x,z
3 -x,-y,z
4 y,-x,z
5 x,-y,-z
6 y,x,-z
7 -x,y,-z
8 -y,-x,-z
9 z,x,y
10 -x,z,y
11 -z,-x,y
12 x,-z,y
13 z,-x,-y
14 x,z,-y
15 -z,x,-y
16 -x,-z,-y
17 y,z,x
18 -z,-y,-x
19 -z,y,x
20 z,y,-x
21 z,-y,x
22 y,-z,-x
23 -y,-z,x
24 -y,z,-x
25 -x,-y,-z
26 y,-x,-z
27 x,y,-z
28 -y,x,-z
29 -x,y,z
30 -y,-x,z
31 x,-y,z
32 y,x,z
33 -z,-x,-y
34 x,-z,-y
35 z,x,-y
36 -x,z,-y
37 -z,x,y
38 -x,-z,y
39 z,-x,y
40 x,z,y
41 -y,-z,-x
42 z,y,x
43 z,-y,-x
44 -z,-y,x
45 -z,y,-x
46 -y,z,x
47 y,z,-x
48 y,-z,x

loop_
_atom_site_label
_atom_site_type_symbol
_atom_site_thermal_displace_type
_atom_site_fract_x
_atom_site_fract_y
_atom_site_fract_z
_atom_site_occupancy
_atom_site_U_iso_or_equiv
_atom_site_calc_flag
_atom_site_refinement_flags
_atom_site_disorder_assembly
_atom_site_disorder_group
Nb1 Nb Uiso 0.24410(10) 0.00000 0.00000 1.000 0.0106(1) . . . .
Cl Cl Uiso 0.00000 0.2850(4) 0.2850(4) 0.53(5) 0.0431(6) . . . .
F2 F Uiso 0.50000 0.00000 0.00000 1.000 0.084(4) . . . .
F1 F Uiso 0.00000 0.2850(4) 0.2850(4) 0.30(5) 0.0431(6) . . . .
Nb2 Nb Uiso 0.50000 0.50000 0.50000 0.998 0.0437(3) . . . .
F3 F Uiso 0.271(2) 0.50000 0.50000 1.000 0.146(5) . . . .
Na Na Uiso 0.410(3) 0.50000 0.00000 0.156(8) 0.028(6) . . . .

loop_
_atom_type_symbol
_atom_type_description
_atom_type_scat_dispersion_real
_atom_type_scat_dispersion_imag
_atom_type_scat_source
Cl Cl 0.1484 0.1585 ' International Tables Vol C Tables 4.2.6.8 and 6.1.1.4'
F F 0.0171 0.0103 ' International Tables Vol C Tables 4.2.6.8 and 6.1.1.4'
Na Na 0.0362 0.0249 ' International Tables Vol C Tables 4.2.6.8 and 6.1.1.4'
Nb Nb -2.0727 0.6215 ' International Tables Vol C Tables 4.2.6.8 and 6.1.1.4'

loop_
_geom_angle_atom_site_label_1
_geom_angle_atom_site_label_2
_geom_angle_atom_site_label_3
_geom_angle
_geom_angle_site_symmetry_1
_geom_angle_site_symmetry_2
_geom_angle_site_symmetry_3
_geom_angle_publ_flag
Nb1 Nb1 F2 135.00(2) 2_555 . . yes
Nb1 Nb1 F2 135.00(2) 4_555 . . yes
Cl Nb1 F2 81.83(8) 4_555 . . yes
Cl Nb1 F2 81.83(8) 6_555 . . yes
Nb1 Nb1 F2 135.00(2) 17_555 . . yes
Cl Nb1 F2 81.83(8) 17_555 . . yes
Nb1 Nb1 F2 135.00(2) 18_555 . . yes
Cl Nb1 F2 81.83(8) 21_555 . . yes
Nb1 Nb1 Nb1 90.00(3) 2_555 . 4_555 yes
Nb1 Nb1 Cl 95.77(6) 2_555 . 4_555 yes
Nb1 Nb1 Cl 95.77(6) 2_555 . 6_555 yes
Nb1 Nb1 Nb1 60.00(2) 2_555 . 17_555 yes
Nb1 Nb1 Cl 53.17(8) 2_555 . 17_555 yes
Nb1 Nb1 Nb1 60.00(2) 2_555 . 18_555 yes
Nb1 Nb1 Cl 143.17(9) 2_555 . 21_555 yes
Nb1 Nb1 Cl 95.77(6) 4_555 . 4_555 yes
Nb1 Nb1 Cl 95.77(6) 4_555 . 6_555 yes
Nb1 Nb1 Nb1 60.00(2) 4_555 . 17_555 yes
Nb1 Nb1 Cl 143.17(9) 4_555 . 17_555 yes
Nb1 Nb1 Nb1 60.00(2) 4_555 . 18_555 yes
Nb1 Nb1 Cl 53.17(8) 4_555 . 21_555 yes
Cl Nb1 Cl 163.67(12) 4_555 . 6_555 yes
Nb1 Nb1 Cl 53.17(8) 17_555 . 4_555 yes
Cl Nb1 Cl 88.84(2) 4_555 . 17_555 yes
Nb1 Nb1 Cl 143.17(9) 18_555 . 4_555 yes
Cl Nb1 Cl 88.84(2) 4_555 . 21_555 yes
Nb1 Nb1 Cl 143.17(9) 17_555 . 6_555 yes
Cl Nb1 Cl 88.84(2) 6_555 . 17_555 yes
Nb1 Nb1 Cl 53.17(8) 18_555 . 6_555 yes
Cl Nb1 Cl 88.84(2) 6_555 . 21_555 yes
Nb1 Nb1 Cl 95.77(6) 17_555 . 17_555 yes
Nb1 Nb1 Nb1 90.00(3) 17_555 . 18_555 yes
Nb1 Nb1 Cl 95.77(6) 17_555 . 21_555 yes
Nb1 Nb1 Cl 95.77(6) 18_555 . 17_555 yes
Cl Nb1 Cl 163.67(12) 17_555 . 21_555 yes
Nb1 Nb1 Cl 95.77(6) 18_555 . 21_555 yes
Nb1 Cl Nb1 73.67(10) 2_555 . 17_555 yes
Nb1 F1 Nb1 73.67(10) 2_555 . 17_555 yes
Nb1 F2 Nb1 180.00 . . 3_655 yes

loop_
_geom_bond_atom_site_label_1
_geom_bond_atom_site_label_2
_geom_bond_distance
_geom_bond_site_symmetry_1
_geom_bond_site_symmetry_2
_geom_bond_publ_flag
Nb1 F2 2.0985(9) . . yes
Nb1 Nb1 2.8309(9) . 2_555 yes
Nb1 Nb1 2.8309(9) . 4_555 yes
Nb1 Cl 2.361(3) . 4_555 yes
Nb1 Cl 2.361(3) . 6_555 yes
Nb1 Nb1 2.8309(9) . 17_555 yes
Nb1 Cl 2.361(3) . 17_555 yes
Nb1 Nb1 2.8309(9) . 18_555 yes
Nb1 Cl 2.361(3) . 21_555 yes
Nb2 F3 1.878(16) . . yes
